data_4511744
loop_
_publ_author_name
'Li, Shaobin'
'Ma, Huiyuan'
'Pang, Haijun'
'Zhang, Li'

_publ_section_title
;
 Assembly of Six Polyoxometalate-Based Hybrid Compounds from a Simple
 Supramolecule to a Complicated Pseudorotaxane Framework via Tuning the pH
 of the Reaction Systems
;
_journal_issue 9
_journal_name_full 'Crystal Growth &amp; Design'
_journal_page_first 4450
_journal_paper_doi 10.1021/cg5005352
_journal_volume 14
_journal_year 2014
_chemical_formula_moiety 'H O40 P W12, 2(C14 H15 N4)'
_chemical_formula_sum 'C28 H31 N8 O40 P W12'
_chemical_formula_weight 3356.63
_chemical_name_systematic
; 
 ? 
;
_space_group_IT_number 2
_symmetry_cell_setting triclinic
_symmetry_space_group_name_Hall '-P 1'
_symmetry_space_group_name_H-M 'P -1'
_atom_sites_solution_hydrogens geom
_atom_sites_solution_primary direct
_atom_sites_solution_secondary difmap
_audit_creation_method SHELXL-97
_cell_angle_alpha 76.876(2)
_cell_angle_beta 78.266(3)
_cell_angle_gamma 65.948(3)
_cell_formula_units_Z 1
_cell_length_a 9.9705(16)
_cell_length_b 11.4405(19)
_cell_length_c 13.258(2)
_cell_measurement_reflns_used 2141
_cell_measurement_temperature 293(2)
_cell_measurement_theta_max 28.06
_cell_measurement_theta_min 2.33
_cell_volume 1334.4(4)
_computing_cell_refinement 'Bruker SMART'
_computing_data_collection 'Bruker SMART'
_computing_data_reduction 'Bruker SMART'
_computing_molecular_graphics 'Bruker SMART'
_computing_publication_material 'Bruker SMART'
_computing_structure_refinement 'SHELXL-97 (Sheldrick, 1997)'
_computing_structure_solution 'SHELXS-97 (Sheldrick, 1990)'
_diffrn_ambient_temperature 293(2)
_diffrn_measured_fraction_theta_full 0.994
_diffrn_measured_fraction_theta_max 0.994
_diffrn_radiation_monochromator graphite
_diffrn_radiation_source 'fine-focus sealed tube'
_diffrn_radiation_type MoK\a
_diffrn_radiation_wavelength 0.71073
_diffrn_reflns_av_R_equivalents 0.0257
_diffrn_reflns_av_sigmaI/netI 0.0520
_diffrn_reflns_limit_h_max 5
_diffrn_reflns_limit_h_min -11
_diffrn_reflns_limit_k_max 12
_diffrn_reflns_limit_k_min -13
_diffrn_reflns_limit_l_max 15
_diffrn_reflns_limit_l_min -15
_diffrn_reflns_number 6804
_diffrn_reflns_theta_full 25.00
_diffrn_reflns_theta_max 25.00
_diffrn_reflns_theta_min 1.59
_exptl_absorpt_coefficient_mu 25.883
_exptl_absorpt_correction_T_max 0.045
_exptl_absorpt_correction_T_min 0.008
_exptl_absorpt_correction_type multi-scan
_exptl_absorpt_process_details '(SADABS; Sheldrick, 2003)'
_exptl_crystal_density_diffrn 4.173
_exptl_crystal_density_method 'not measured'
_exptl_crystal_F_000 1475.0
_exptl_crystal_size_max 0.20
_exptl_crystal_size_mid 0.18
_exptl_crystal_size_min 0.12
_refine_diff_density_max 3.440
_refine_diff_density_min -2.120
_refine_diff_density_rms 0.396
_refine_ls_extinction_method none
_refine_ls_goodness_of_fit_ref 1.059
_refine_ls_hydrogen_treatment constr
_refine_ls_matrix_type full
_refine_ls_number_parameters 423
_refine_ls_number_reflns 4662
_refine_ls_number_restraints 114
_refine_ls_restrained_S_all 1.046
_refine_ls_R_factor_all 0.0770
_refine_ls_R_factor_gt 0.0593
_refine_ls_shift/su_max 0.007
_refine_ls_shift/su_mean 0.000
_refine_ls_structure_factor_coef Fsqd
_refine_ls_weighting_details 'calc w=1/[\s^2^(Fo^2^)+(0.0709P)^2^+77.0972P] where P=(Fo^2^+2Fc^2^)/3'
_refine_ls_weighting_scheme calc
_refine_ls_wR_factor_gt 0.1452
_refine_ls_wR_factor_ref 0.1529
_reflns_number_gt 3829
_reflns_number_total 4688
_reflns_threshold_expression >2sigma(I)
_cod_data_source_file cg5005352_si_002.cif
_cod_data_source_block Compound3
_cod_depositor_comments
;
The following automatic conversions were performed:

'_symmetry_cell_setting' value 'Triclinic' changed to 'triclinic'
according to
/usr/data/users/saulius/crontab/automatic-downloads/rss-feeds/ACS/lib/dictionaries/cif_core.dic
dictionary named 'cif_core.dic' version 2.4.2 from 2011-04-26.

Automatic conversion script
Id: cif_fix_values 2281 2013-09-26 08:29:07Z andrius 

 Adding full bibliography for 4511742--4511747.cif.
;
_cod_original_cell_volume 1334.5(4)
_cod_original_sg_symbol_H-M P-1
_cod_database_code 4511744

loop_
_symmetry_equiv_pos_as_xyz
'x, y, z'
'-x, -y, -z'

loop_
_atom_site_label
_atom_site_type_symbol
_atom_site_fract_x
_atom_site_fract_y
_atom_site_fract_z
_atom_site_U_iso_or_equiv
_atom_site_adp_type
_atom_site_occupancy
_atom_site_symmetry_multiplicity
_atom_site_calc_flag
_atom_site_refinement_flags
W2 W 0.28455(10) 0.87365(9) 0.66522(8) 0.0332(3) Uani 1 1 d .
W3 W 0.10750(10) 0.67510(8) 0.62794(7) 0.0245(2) Uani 1 1 d .
W4 W 0.17604(11) 1.19850(9) 0.53685(9) 0.0354(3) Uani 1 1 d .
W5 W 0.35139(9) 0.76869(8) 0.42132(7) 0.0216(2) Uani 1 1 d .
W6 W -0.06581(10) 1.10489(8) 0.74338(7) 0.0267(2) Uani 1 1 d .
W7 W 0.24381(10) 1.09415(9) 0.29199(7) 0.0245(2) Uani 1 1 d .
C8 C 0.797(3) 0.503(2) 0.6549(19) 0.045(7) Uani 1 1 d .
H8 H 0.8846 0.4990 0.6115 0.054 Uiso 1 1 calc R
N4 N 0.663(3) 0.535(2) 0.6273(15) 0.039(5) Uani 1 1 d .
O3 O 0.2502(17) 1.2945(15) 0.5574(11) 0.028(3) Uani 1 1 d .
O2 O 0.3508(17) 1.1404(17) 0.1912(14) 0.042(5) Uani 1 1 d .
O6 O 0.4128(18) 0.8129(19) 0.7435(13) 0.041(4) Uani 1 1 d .
O5 O -0.0964(18) 1.1542(15) 0.8571(12) 0.033(4) Uani 1 1 d .
O1 O 0.157(2) 1.0205(17) 0.2227(14) 0.044(4) Uani 1 1 d U
O4 O 0.373(2) 0.9256(16) 0.3451(14) 0.045(5) Uani 1 1 d .
O11 O 0.210(2) 0.740(2) 0.6894(13) 0.047(5) Uani 1 1 d .
O10 O 0.242(2) 0.7762(17) 0.3193(14) 0.047(5) Uani 1 1 d .
O9 O 0.257(2) 0.663(2) 0.5127(13) 0.050(5) Uani 1 1 d .
O12 O 0.163(2) 0.5226(19) 0.6875(15) 0.052(5) Uani 1 1 d U
O14 O 0.120(2) 0.964(2) 0.7533(17) 0.060(5) Uani 1 1 d U
O7 O 0.386(2) 0.8117(18) 0.5393(15) 0.048(5) Uani 1 1 d U
N1 N 0.8325(17) 0.7339(15) 0.0825(12) 0.016(3) Uani 1 1 d U
C5 C 0.872(2) 0.5116(18) 0.0672(14) 0.013(4) Uani 1 1 d .
H5 H 0.7876 0.5204 0.1147 0.016 Uiso 1 1 calc R
O16 O 0.512(2) 0.6555(18) 0.3836(15) 0.047(5) Uani 1 1 d U
C6 C 0.949(2) 0.3945(19) 0.0266(16) 0.021(4) Uani 1 1 d U
C4 C 0.921(2) 0.6138(18) 0.0375(15) 0.019(4) Uani 1 1 d .
O15 O 0.273(2) 1.154(2) 0.4034(16) 0.056(5) Uani 1 1 d U
N2 N 0.696(2) 0.8610(19) 0.1899(15) 0.040(5) Uani 1 1 d .
N3 N 0.6302(18) 0.5010(17) 0.7909(15) 0.025(4) Uani 1 1 d .
C13 C 0.561(2) 0.4951(19) 0.9005(15) 0.019(4) Uani 1 1 d .
C12 C 0.512(2) 0.3957(18) 0.9497(14) 0.015(4) Uani 1 1 d .
O18 O -0.014(2) 0.6786(18) 0.5352(15) 0.049(5) Uani 1 1 d U
C14 C 0.551(2) 0.596(2) 0.9475(17) 0.024(5) Uani 1 1 d .
H14 H 0.5878 0.6586 0.9097 0.029 Uiso 1 1 calc R
O19 O 0.036(2) 1.201(2) 0.6561(17) 0.064(6) Uani 1 1 d U
C11 C 0.533(3) 0.284(2) 0.899(2) 0.037(6) Uani 1 1 d U
H11A H 0.6321 0.2208 0.9025 0.056 Uiso 1 1 calc R
H11B H 0.5164 0.3144 0.8270 0.056 Uiso 1 1 calc R
H11C H 0.4639 0.2446 0.9343 0.056 Uiso 1 1 calc R
C3 C 0.778(3) 0.855(2) 0.027(2) 0.034(5) Uani 1 1 d U
H3 H 0.7947 0.8788 -0.0451 0.041 Uiso 1 1 calc R
C10 C 0.567(3) 0.530(2) 0.7064(18) 0.032(5) Uani 1 1 d .
H10 H 0.4687 0.5447 0.7043 0.039 Uiso 1 1 calc R
C1 C 0.778(3) 0.738(2) 0.1802(19) 0.034(5) Uani 1 1 d U
H1 H 0.7939 0.6668 0.2337 0.041 Uiso 1 1 calc R
O17 O 0.066(2) 1.249(2) 0.2810(16) 0.057(5) Uani 1 1 d U
C2 C 0.694(3) 0.935(3) 0.0959(17) 0.038(6) Uani 1 1 d .
H2 H 0.6443 1.0245 0.0811 0.045 Uiso 1 1 calc R
C9 C 0.777(3) 0.479(3) 0.759(2) 0.045(7) Uani 1 1 d .
H9 H 0.8502 0.4522 0.8023 0.054 Uiso 1 1 calc R
P1 P 0.0000 1.0000 0.5000 0.0110(13) Uani 1 2 d S
C7 C 0.888(3) 0.291(2) 0.0588(18) 0.033(5) Uani 1 1 d .
H7A H 0.9061 0.2463 0.0014 0.049 Uiso 1 1 calc R
H7B H 0.7831 0.3295 0.0793 0.049 Uiso 1 1 calc R
H7C H 0.9345 0.2310 0.1166 0.049 Uiso 1 1 calc R
O22 O 0.114(2) 0.955(2) 0.4148(17) 0.003(4) Uani 0.50 1 d PU
O21 O 0.132(3) 0.880(2) 0.536(2) 0.015(5) Uani 0.50 1 d PU
O20 O 0.070(3) 1.031(2) 0.5842(18) 0.010(5) Uani 0.50 1 d PU
O23 O 0.054(2) 1.111(2) 0.4430(17) 0.005(5) Uani 0.50 1 d PU
O24 O 0.300(2) 1.036(2) 0.6039(17) 0.064(6) Uani 1 1 d U

loop_
_atom_site_aniso_label
_atom_site_aniso_U_11
_atom_site_aniso_U_22
_atom_site_aniso_U_33
_atom_site_aniso_U_23
_atom_site_aniso_U_13
_atom_site_aniso_U_12
W2 0.0245(5) 0.0319(5) 0.0382(6) 0.0006(4) -0.0072(4) -0.0074(4)
W3 0.0324(5) 0.0145(4) 0.0268(5) -0.0031(4) -0.0102(4) -0.0064(4)
W4 0.0305(5) 0.0310(5) 0.0548(7) -0.0191(5) 0.0048(5) -0.0201(4)
W5 0.0166(4) 0.0228(5) 0.0224(5) -0.0103(4) 0.0001(3) -0.0023(3)
W6 0.0374(5) 0.0240(5) 0.0191(5) -0.0126(4) 0.0103(4) -0.0138(4)
W7 0.0245(5) 0.0382(5) 0.0183(5) -0.0113(4) 0.0068(4) -0.0203(4)
C8 0.057(18) 0.036(14) 0.023(13) -0.005(11) 0.020(13) -0.010(13)
N4 0.054(14) 0.039(12) 0.015(10) -0.013(9) 0.008(10) -0.010(11)
O3 0.035(9) 0.035(9) 0.021(8) -0.013(7) -0.003(7) -0.014(7)
O2 0.022(8) 0.051(11) 0.047(11) 0.014(9) 0.004(8) -0.021(8)
O6 0.031(9) 0.069(13) 0.029(9) -0.006(9) -0.004(7) -0.025(9)
O5 0.042(9) 0.026(8) 0.032(9) -0.019(7) -0.017(7) -0.001(7)
O1 0.044(4) 0.044(4) 0.044(4) -0.0071(12) -0.0060(11) -0.0168(19)
O4 0.073(13) 0.037(10) 0.043(11) 0.009(8) -0.035(10) -0.036(10)
O11 0.065(13) 0.076(14) 0.030(10) -0.012(9) 0.004(9) -0.058(12)
O10 0.084(14) 0.038(10) 0.042(11) 0.012(8) -0.033(10) -0.045(10)
O9 0.081(14) 0.076(14) 0.028(9) -0.014(9) 0.005(9) -0.069(12)
O12 0.052(5) 0.051(5) 0.051(5) -0.0083(13) -0.0062(12) -0.019(2)
O14 0.060(5) 0.060(5) 0.060(5) -0.0091(13) -0.0065(12) -0.023(2)
O7 0.048(5) 0.048(5) 0.048(5) -0.0077(12) -0.0060(12) -0.019(2)
N1 0.016(3) 0.016(3) 0.016(3) -0.0027(11) -0.0020(11) -0.0061(16)
C5 0.010(9) 0.019(10) 0.011(9) -0.005(8) -0.004(7) -0.003(8)
O16 0.047(5) 0.047(5) 0.047(5) -0.0081(12) -0.0058(12) -0.018(2)
C6 0.021(4) 0.021(4) 0.020(4) -0.0032(12) -0.0025(11) -0.0077(19)
C4 0.029(11) 0.015(10) 0.016(10) -0.002(8) -0.002(9) -0.013(9)
O15 0.056(5) 0.056(5) 0.056(5) -0.0097(13) -0.0074(12) -0.021(2)
N2 0.051(13) 0.027(11) 0.019(10) -0.004(8) -0.001(9) 0.007(10)
N3 0.017(9) 0.024(9) 0.033(11) -0.008(8) 0.006(8) -0.007(8)
C13 0.019(10) 0.019(10) 0.012(10) -0.008(8) -0.004(8) 0.002(8)
C12 0.019(10) 0.017(10) 0.008(9) -0.002(8) -0.002(8) -0.007(8)
O18 0.049(5) 0.049(5) 0.049(5) -0.0086(13) -0.0064(12) -0.018(2)
C14 0.021(11) 0.019(11) 0.027(12) 0.004(9) -0.006(9) -0.006(9)
O19 0.064(6) 0.064(6) 0.064(6) -0.0097(14) -0.0073(12) -0.024(2)
C11 0.037(6) 0.037(6) 0.037(6) -0.0062(14) -0.0046(12) -0.014(2)
C3 0.034(5) 0.034(5) 0.034(6) -0.0055(13) -0.0043(12) -0.013(2)
C10 0.035(13) 0.026(12) 0.027(13) -0.005(10) -0.009(11) 0.000(10)
C1 0.034(5) 0.034(5) 0.034(5) -0.0056(13) -0.0043(12) -0.013(2)
O17 0.057(5) 0.057(5) 0.057(5) -0.0099(13) -0.0076(12) -0.021(2)
C2 0.050(15) 0.044(15) 0.015(12) 0.007(11) -0.013(11) -0.016(12)
C9 0.031(14) 0.071(19) 0.026(14) -0.009(13) 0.013(11) -0.020(13)
P1 0.008(3) 0.015(3) 0.014(3) 0.001(3) -0.004(3) -0.009(3)
C7 0.045(14) 0.025(12) 0.027(13) -0.011(10) -0.008(11) -0.005(11)
O22 0.003(4) 0.003(4) 0.003(4) -0.0005(12) -0.0005(11) -0.0011(19)
O21 0.015(5) 0.015(5) 0.015(6) -0.0026(13) -0.0019(12) -0.006(2)
O20 0.010(5) 0.010(5) 0.010(5) -0.0016(13) -0.0012(12) -0.004(2)
O23 0.005(5) 0.005(5) 0.005(5) -0.0009(12) -0.0007(12) -0.002(2)
O24 0.064(6) 0.064(6) 0.064(6) -0.0098(14) -0.0072(12) -0.024(2)

loop_
_atom_type_symbol
_atom_type_description
_atom_type_scat_dispersion_real
_atom_type_scat_dispersion_imag
_atom_type_scat_source
C C 0.0033 0.0016 'International Tables Vol C Tables 4.2.6.8 and 6.1.1.4'
H H 0.0000 0.0000 'International Tables Vol C Tables 4.2.6.8 and 6.1.1.4'
N N 0.0061 0.0033 'International Tables Vol C Tables 4.2.6.8 and 6.1.1.4'
O O 0.0106 0.0060 'International Tables Vol C Tables 4.2.6.8 and 6.1.1.4'
P P 0.1023 0.0942 'International Tables Vol C Tables 4.2.6.8 and 6.1.1.4'
W W -0.8490 6.8722 'International Tables Vol C Tables 4.2.6.8 and 6.1.1.4'

loop_
_geom_angle_atom_site_label_1
_geom_angle_atom_site_label_2
_geom_angle_atom_site_label_3
_geom_angle
_geom_angle_site_symmetry_1
_geom_angle_site_symmetry_3
O6 W2 O11 101.6(9) . .
O6 W2 O24 101.6(9) . .
O11 W2 O24 156.8(9) . .
O6 W2 O7 103.5(8) . .
O11 W2 O7 86.4(8) . .
O24 W2 O7 87.9(9) . .
O6 W2 O14 101.0(9) . .
O11 W2 O14 88.2(9) . .
O24 W2 O14 87.7(9) . .
O7 W2 O14 155.5(9) . .
O6 W2 O20 158.2(9) . .
O11 W2 O20 92.6(8) . .
O24 W2 O20 65.3(9) . .
O7 W2 O20 93.7(8) . .
O14 W2 O20 62.7(9) . .
O6 W2 O21 158.4(9) . .
O11 W2 O21 62.7(8) . .
O24 W2 O21 94.7(9) . .
O7 W2 O21 62.8(8) . .
O14 W2 O21 93.6(9) . .
O20 W2 O21 43.2(8) . .
O12 W3 O18 102.5(9) . .
O12 W3 O11 100.8(9) . .
O18 W3 O11 156.5(8) . .
O12 W3 O17 100.0(9) . 2_576
O18 W3 O17 88.5(9) . 2_576
O11 W3 O17 89.7(8) . 2_576
O12 W3 O9 100.7(9) . .
O18 W3 O9 86.9(8) . .
O11 W3 O9 86.6(7) . .
O17 W3 O9 159.2(9) 2_576 .
O12 W3 O23 160.2(8) . 2_576
O18 W3 O23 65.1(8) . 2_576
O11 W3 O23 93.0(8) . 2_576
O17 W3 O23 65.6(8) 2_576 2_576
O9 W3 O23 94.2(8) . 2_576
O12 W3 O21 156.9(9) . .
O18 W3 O21 93.6(8) . .
O11 W3 O21 63.4(8) . .
O17 W3 O21 96.7(9) 2_576 .
O9 W3 O21 63.5(8) . .
O23 W3 O21 42.9(8) 2_576 .
O3 W4 O18 100.9(8) . 2_576
O3 W4 O24 100.9(9) . .
O18 W4 O24 158.1(9) 2_576 .
O3 W4 O19 101.8(9) . .
O18 W4 O19 86.6(9) 2_576 .
O24 W4 O19 87.0(10) . .
O3 W4 O15 103.7(8) . .
O18 W4 O15 86.2(8) 2_576 .
O24 W4 O15 90.7(9) . .
O19 W4 O15 154.4(9) . .
O3 W4 O20 156.1(8) . .
O18 W4 O20 93.9(8) 2_576 .
O24 W4 O20 64.9(9) . .
O19 W4 O20 60.2(9) . .
O15 W4 O20 95.9(8) . .
O3 W4 O23 158.5(7) . .
O18 W4 O23 62.9(8) 2_576 .
O24 W4 O23 96.4(8) . .
O19 W4 O23 91.8(8) . .
O15 W4 O23 63.2(8) . .
O20 W4 O23 45.1(8) . .
O16 W5 O7 104.1(9) . .
O16 W5 O10 99.1(9) . .
O7 W5 O10 156.8(9) . .
O16 W5 O9 100.4(9) . .
O7 W5 O9 88.4(8) . .
O10 W5 O9 87.2(7) . .
O16 W5 O4 102.1(9) . .
O7 W5 O4 86.9(8) . .
O10 W5 O4 88.5(7) . .
O9 W5 O4 157.5(9) . .
O16 W5 O21 159.0(9) . .
O7 W5 O21 63.8(8) . .
O10 W5 O21 94.0(9) . .
O9 W5 O21 63.8(9) . .
O4 W5 O21 94.5(9) . .
O16 W5 O22 161.2(8) . .
O7 W5 O22 91.3(8) . .
O10 W5 O22 66.0(8) . .
O9 W5 O22 90.7(8) . .
O4 W5 O22 67.5(8) . .
O21 W5 O22 39.4(8) . .
O5 W6 O19 103.7(9) . .
O5 W6 O14 101.5(8) . .
O19 W6 O14 87.3(9) . .
O5 W6 O10 101.7(8) . 2_576
O19 W6 O10 88.1(8) . 2_576
O14 W6 O10 156.8(9) . 2_576
O5 W6 O1 101.3(8) . 2_576
O19 W6 O1 154.9(9) . 2_576
O14 W6 O1 87.7(8) . 2_576
O10 W6 O1 86.9(7) 2_576 2_576
O5 W6 O20 157.7(8) . .
O19 W6 O20 61.7(9) . .
O14 W6 O20 63.1(9) . .
O10 W6 O20 94.8(8) 2_576 .
O1 W6 O20 94.3(8) 2_576 .
O5 W6 O22 160.1(7) . 2_576
O19 W6 O22 89.6(8) . 2_576
O14 W6 O22 93.7(8) . 2_576
O10 W6 O22 63.5(7) 2_576 2_576
O1 W6 O22 66.3(7) 2_576 2_576
O20 W6 O22 42.1(7) . 2_576
O2 W7 O15 103.6(9) . .
O2 W7 O1 99.5(9) . .
O15 W7 O1 156.7(8) . .
O2 W7 O17 98.5(8) . .
O15 W7 O17 86.3(9) . .
O1 W7 O17 87.3(8) . .
O2 W7 O4 102.4(8) . .
O15 W7 O4 88.1(8) . .
O1 W7 O4 89.9(7) . .
O17 W7 O4 159.1(9) . .
O2 W7 O23 158.9(8) . .
O15 W7 O23 64.6(8) . .
O1 W7 O23 92.5(8) . .
O17 W7 O23 64.5(8) . .
O4 W7 O23 94.9(8) . .
C9 C8 N4 104(2) . .
C10 N4 C8 112(2) . .
W7 O1 W6 138.2(10) . 2_576
W7 O4 W5 136.1(11) . .
W2 O11 W3 141.6(11) . .
W5 O10 W6 138.7(11) . 2_576
W5 O9 W3 139.1(11) . .
W6 O14 W2 139.1(12) . .
W5 O7 W2 140.4(11) . .
C1 N1 C3 109.0(19) . .
C1 N1 C4 124.9(18) . .
C3 N1 C4 125.5(17) . .
C4 C5 C6 121.3(17) . .
C4 C6 C5 115.5(18) 2_765 .
C4 C6 C7 126.1(19) 2_765 .
C5 C6 C7 118.4(18) . .
C6 C4 C5 123.0(18) 2_765 .
C6 C4 N1 118.9(17) 2_765 .
C5 C4 N1 117.9(17) . .
W7 O15 W4 139.9(12) . .
C1 N2 C2 109(2) . .
C10 N3 C9 107(2) . .
C10 N3 C13 128.2(18) . .
C9 N3 C13 125.1(19) . .
C14 C13 C12 124.9(18) . .
C14 C13 N3 113.7(18) . .
C12 C13 N3 121.5(17) . .
C13 C12 C14 114.8(18) . 2_667
C13 C12 C11 123.4(18) . .
C14 C12 C11 121.7(19) 2_667 .
W3 O18 W4 138.8(11) . 2_576
C13 C14 C12 120.3(19) . 2_667
W6 O19 W4 143.2(13) . .
C2 C3 N1 107(2) . .
N4 C10 N3 108(2) . .
N1 C1 N2 108(2) . .
W3 O17 W7 135.6(11) 2_576 .
C3 C2 N2 107(2) . .
C8 C9 N3 109(3) . .
O22 P1 O22 180.000(5) . 2_576
O22 P1 O21 67.3(13) . .
O22 P1 O21 112.7(13) 2_576 .
O22 P1 O21 112.7(13) . 2_576
O22 P1 O21 67.3(13) 2_576 2_576
O21 P1 O21 180.000(5) . 2_576
O22 P1 O23 70.8(11) . .
O22 P1 O23 109.2(11) 2_576 .
O21 P1 O23 109.4(12) . .
O21 P1 O23 70.6(12) 2_576 .
O22 P1 O23 109.2(11) . 2_576
O22 P1 O23 70.8(11) 2_576 2_576
O21 P1 O23 70.6(12) . 2_576
O21 P1 O23 109.4(12) 2_576 2_576
O23 P1 O23 180.000(4) . 2_576
O22 P1 O20 109.2(12) . .
O22 P1 O20 70.8(12) 2_576 .
O21 P1 O20 70.3(13) . .
O21 P1 O20 109.7(13) 2_576 .
O23 P1 O20 73.6(12) . .
O23 P1 O20 106.4(12) 2_576 .
O22 P1 O20 70.8(12) . 2_576
O22 P1 O20 109.2(12) 2_576 2_576
O21 P1 O20 109.7(13) . 2_576
O21 P1 O20 70.3(13) 2_576 2_576
O23 P1 O20 106.4(12) . 2_576
O23 P1 O20 73.6(12) 2_576 2_576
O20 P1 O20 180.0(15) . 2_576
P1 O22 O21 58.7(12) . .
P1 O22 O23 57.5(10) . .
O21 O22 O23 95.8(16) . .
P1 O22 O20 58.7(11) . 2_576
O21 O22 O20 96.9(16) . 2_576
O23 O22 O20 92.1(14) . 2_576
P1 O22 W5 128.6(12) . .
O21 O22 W5 69.9(12) . .
O23 O22 W5 132.8(13) . .
O20 O22 W5 133.1(13) 2_576 .
P1 O22 W6 123.4(12) . 2_576
O21 O22 W6 133.0(14) . 2_576
O23 O22 W6 126.0(13) . 2_576
O20 O22 W6 64.7(10) 2_576 2_576
W5 O22 W6 91.2(7) . 2_576
P1 O21 O22 54.0(11) . .
P1 O21 O23 55.4(11) . 2_576
O22 O21 O23 90.9(16) . 2_576
P1 O21 O20 56.8(11) . .
O22 O21 O20 92.0(16) . .
O23 O21 O20 89.7(15) 2_576 .
P1 O21 W5 124.7(14) . .
O22 O21 W5 70.7(11) . .
O23 O21 W5 133.0(15) 2_576 .
O20 O21 W5 132.3(14) . .
P1 O21 W3 122.4(13) . .
O22 O21 W3 131.4(16) . .
O23 O21 W3 67.0(10) 2_576 .
O20 O21 W3 128.4(15) . .
W5 O21 W3 92.8(9) . .
P1 O21 W2 123.6(14) . .
O22 O21 W2 132.5(15) . .
O23 O21 W2 128.7(15) 2_576 .
O20 O21 W2 66.8(11) . .
W5 O21 W2 92.2(8) . .
W3 O21 W2 92.0(9) . .
P1 O20 O22 50.5(10) . 2_576
P1 O20 O21 52.9(11) . .
O22 O20 O21 87.8(15) 2_576 .
P1 O20 W6 123.6(12) . .
O22 O20 W6 73.2(11) 2_576 .
O21 O20 W6 133.6(14) . .
P1 O20 W2 122.9(12) . .
O22 O20 W2 135.5(14) 2_576 .
O21 O20 W2 70.0(11) . .
W6 O20 W2 94.5(8) . .
P1 O20 W4 120.8(12) . .
O22 O20 W4 129.8(14) 2_576 .
O21 O20 W4 128.9(14) . .
W6 O20 W4 94.2(8) . .
W2 O20 W4 93.0(8) . .
P1 O23 O22 51.7(10) . .
P1 O23 O21 54.0(11) . 2_576
O22 O23 O21 89.4(15) . 2_576
P1 O23 W3 124.1(11) . 2_576
O22 O23 W3 136.1(14) . 2_576
O21 O23 W3 70.1(11) 2_576 2_576
P1 O23 W7 124.9(12) . .
O22 O23 W7 73.2(10) . .
O21 O23 W7 134.6(14) 2_576 .
W3 O23 W7 93.9(7) 2_576 .
P1 O23 W4 120.5(12) . .
O22 O23 W4 128.7(13) . .
O21 O23 W4 129.5(14) 2_576 .
W3 O23 W4 92.7(7) 2_576 .
W7 O23 W4 92.2(7) . .
W2 O24 W4 136.7(12) . .

loop_
_geom_bond_atom_site_label_1
_geom_bond_atom_site_label_2
_geom_bond_distance
_geom_bond_site_symmetry_2
W2 O6 1.638(16) .
W2 O11 1.901(16) .
W2 O24 1.90(2) .
W2 O7 1.892(19) .
W2 O14 1.87(2) .
W2 O20 2.43(2) .
W2 O21 2.48(3) .
W3 O12 1.655(19) .
W3 O18 1.877(19) .
W3 O11 1.866(16) .
W3 O17 1.90(2) 2_576
W3 O9 1.890(17) .
W3 O23 2.42(2) 2_576
W3 O21 2.47(2) .
W4 O3 1.645(15) .
W4 O18 1.915(19) 2_576
W4 O24 1.90(2) .
W4 O19 1.88(2) .
W4 O15 1.91(2) .
W4 O20 2.45(2) .
W4 O23 2.49(2) .
W5 O16 1.666(19) .
W5 O7 1.877(19) .
W5 O10 1.867(16) .
W5 O9 1.904(16) .
W5 O4 1.921(16) .
W5 O21 2.44(3) .
W5 O22 2.46(2) .
W6 O5 1.657(14) .
W6 O19 1.85(2) .
W6 O14 1.90(2) .
W6 O10 1.942(19) 2_576
W6 O1 1.920(18) 2_576
W6 O20 2.39(2) .
W6 O22 2.53(2) 2_576
W7 O2 1.662(15) .
W7 O15 1.88(2) .
W7 O1 1.891(18) .
W7 O17 1.94(2) .
W7 O4 1.898(17) .
W7 O23 2.44(2) .
C8 C9 1.33(3) .
C8 N4 1.34(4) .
N4 C10 1.28(3) .
O1 W6 1.920(18) 2_576
O10 W6 1.942(19) 2_576
N1 C1 1.30(3) .
N1 C3 1.36(3) .
N1 C4 1.48(2) .
C5 C4 1.39(3) .
C5 C6 1.41(3) .
C6 C4 1.38(3) 2_765
C6 C7 1.49(3) .
C4 C6 1.38(3) 2_765
N2 C1 1.33(3) .
N2 C2 1.34(3) .
N3 C10 1.31(3) .
N3 C9 1.37(3) .
N3 C13 1.48(3) .
C13 C14 1.40(3) .
C13 C12 1.39(3) .
C12 C14 1.39(3) 2_667
C12 C11 1.50(3) .
O18 W4 1.915(19) 2_576
C14 C12 1.39(3) 2_667
C3 C2 1.35(3) .
O17 W3 1.90(2) 2_576
P1 O22 1.45(2) .
P1 O22 1.45(2) 2_576
P1 O21 1.53(3) .
P1 O21 1.53(3) 2_576
P1 O23 1.56(2) .
P1 O23 1.56(2) 2_576
P1 O20 1.60(2) .
P1 O20 1.60(2) 2_576
O22 O21 1.65(3) .
O22 O23 1.74(3) .
O22 O20 1.77(3) 2_576
O22 W6 2.53(2) 2_576
O21 O23 1.78(3) 2_576
O21 O20 1.81(3) .
O20 O22 1.77(3) 2_576
O23 O21 1.78(3) 2_576
O23 W3 2.42(2) 2_576
